data_4349566
loop_
_publ_author_name
'Zhu, Yuan-Yuan'
'Li, Hong-Qing'
'Ding, Zhong-Yu'
'L\"u, Xiao-Jin'
'Zhao, Liang'
'Meng, Yin-Shan'
'Liu, Tao'
'Gao, Song'

_publ_section_title
;
 Spin transitions in a series of [Fe(pybox)2]2+ complexes modulated by
 ligand structures, counter anions, and solvents
;
_journal_issue 12
_journal_name_full 'Inorganic Chemistry Frontiers'
_journal_page_first 1624
_journal_paper_doi 10.1039/C6QI00417B
_journal_volume 3
_journal_year 2016
_chemical_compound_source no
_chemical_formula_moiety 'C30 H38 Fe N6 O4, C2 H3 N, 2(B F4)'
_chemical_formula_sum 'C32 H41 B2 F8 Fe N7 O4'
_chemical_formula_weight 817.19
_chemical_name_common 2b
_chemical_name_systematic 2b
_space_group_crystal_system orthorhombic
_space_group_IT_number 61
_space_group_name_Hall '-P 2ac 2ab'
_space_group_name_H-M_alt 'P b c a'
_atom_sites_solution_hydrogens geom
_atom_sites_solution_primary direct
_audit_creation_date 2016-03-10
_audit_creation_method
;
Olex2 1.2
(compiled 2016.02.19 svn.r3266 for OlexSys, GUI svn.r5155)
;
_audit_update_record
;
2016-03-16 deposited with the CCDC.
2016-10-28 downloaded from the CCDC.
;
_cell_angle_alpha 90
_cell_angle_beta 90
_cell_angle_gamma 90
_cell_formula_units_Z 8
_cell_length_a 16.918(3)
_cell_length_b 18.982(4)
_cell_length_c 23.007(5)
_cell_measurement_reflns_used 26358
_cell_measurement_temperature 153.1500
_cell_measurement_theta_max 29.1051
_cell_measurement_theta_min 2.3949
_cell_volume 7388(3)
_computing_cell_refinement 'CrystalClear (Rigaku Inc., 2008)'
_computing_data_collection 'CrystalClear (Rigaku Inc., 2008)'
_computing_data_reduction 'CrystalClear (Rigaku Inc., 2008)'
_computing_molecular_graphics 'Olex2 (Dolomanov et al., 2009)'
_computing_publication_material 'Olex2 (Dolomanov et al., 2009)'
_computing_structure_refinement 'XL (Sheldrick, 2008)'
_computing_structure_solution
;
????
;
_diffrn_ambient_temperature 153.1500
_diffrn_detector_area_resol_mean 28.5714
_diffrn_measured_fraction_theta_full 0.999
_diffrn_measured_fraction_theta_max 0.999
_diffrn_measurement_details
;
scan:
	Number of images: 360
	           Slice: -110.0000 - 70.0000
	     Image width: 0.5000
	        Exp time: 1.0000
	   Rotation axis: Omega
	           Omega: 0.0000
	             Chi: 45.0000
	             Phi: 0.0000
	             XTD: 45.0658
	          2theta: -20.2082
scan:
	Number of images: 360
	           Slice: -110.0000 - 70.0000
	     Image width: 0.5000
	        Exp time: 1.0000
	   Rotation axis: Omega
	           Omega: 0.0000
	             Chi: 45.0000
	             Phi: 90.0000
	             XTD: 45.0658
	          2theta: -20.2082
;
_diffrn_measurement_device
;
Saturn724+ (2x2 bin mode)
;
_diffrn_measurement_device_details
;
AFC10: Fixed Chi 2 circle
;
_diffrn_measurement_device_type 'Bruker P4'
_diffrn_measurement_method dtprofit.ref
_diffrn_orient_matrix_type d*Trek
_diffrn_orient_matrix_UB_11 -0.0220
_diffrn_orient_matrix_UB_12 -0.0202
_diffrn_orient_matrix_UB_13 -0.0510
_diffrn_orient_matrix_UB_21 0.0425
_diffrn_orient_matrix_UB_22 -0.0304
_diffrn_orient_matrix_UB_23 -0.0063
_diffrn_orient_matrix_UB_31 -0.0199
_diffrn_orient_matrix_UB_32 -0.0322
_diffrn_orient_matrix_UB_33 0.0214
_diffrn_radiation_detector CCD
_diffrn_radiation_monochromator 'Graphite Monochromator'
_diffrn_radiation_type MoK\a
_diffrn_radiation_wavelength 0.71073
_diffrn_reflns_av_R_equivalents 0.0423
_diffrn_reflns_av_unetI/netI 0.0303
_diffrn_reflns_Laue_measured_fraction_full 0.999
_diffrn_reflns_Laue_measured_fraction_max 0.999
_diffrn_reflns_limit_h_max 23
_diffrn_reflns_limit_h_min -23
_diffrn_reflns_limit_k_max 25
_diffrn_reflns_limit_k_min -19
_diffrn_reflns_limit_l_max 31
_diffrn_reflns_limit_l_min -29
_diffrn_reflns_number 63193
_diffrn_reflns_point_group_measured_fraction_full 0.999
_diffrn_reflns_point_group_measured_fraction_max 0.999
_diffrn_reflns_theta_full 25.242
_diffrn_reflns_theta_max 29.087
_diffrn_reflns_theta_min 2.636
_diffrn_source 'Rotating Anode'
_diffrn_source_current 90.0000
_diffrn_source_power 4.5000
_diffrn_source_voltage 50.0000
_exptl_absorpt_coefficient_mu 0.495
_exptl_absorpt_correction_T_max 1.0000
_exptl_absorpt_correction_T_min 0.8961
_exptl_absorpt_correction_type multi-scan
_exptl_crystal_colour 'dark red'
_exptl_crystal_density_diffrn 1.469
_exptl_crystal_description Block
_exptl_crystal_F_000 3376
_exptl_crystal_recrystallization_method 'Re-crystallisation from solvent'
_exptl_crystal_size_max 0.5300
_exptl_crystal_size_mid 0.4500
_exptl_crystal_size_min 0.3700
_refine_diff_density_max 0.559
_refine_diff_density_min -0.463
_refine_diff_density_rms 0.060
_refine_ls_extinction_method none
_refine_ls_goodness_of_fit_ref 1.264
_refine_ls_hydrogen_treatment constr
_refine_ls_matrix_type full
_refine_ls_number_parameters 496
_refine_ls_number_reflns 9874
_refine_ls_number_restraints 0
_refine_ls_restrained_S_all 1.264
_refine_ls_R_factor_all 0.0693
_refine_ls_R_factor_gt 0.0663
_refine_ls_shift/su_max 0.001
_refine_ls_shift/su_mean 0.000
_refine_ls_structure_factor_coef Fsqd
_refine_ls_weighting_details 'w=1/[\s^2^(Fo^2^)+(0.0348P)^2^+8.2502P] where P=(Fo^2^+2Fc^2^)/3'
_refine_ls_weighting_scheme calc
_refine_ls_wR_factor_gt 0.1352
_refine_ls_wR_factor_ref 0.1365
_reflns_Friedel_coverage 0.000
_reflns_number_gt 9537
_reflns_number_total 9874
_reflns_threshold_expression 'I > 2\s(I)'
_cod_data_source_file c6qi00417b2.cif
_cod_data_source_block 2b
_cod_depositor_comments
;
The following automatic conversions were performed:

data item '_exptl_absorpt_correction_type' value 'Multi-scan' was
changed to 'multi-scan' in accordance with the
/home/saulius/struct/COD-crude-data/automatic-downloads/DataCite-retrospective/RSC/depositions/lib/dictionaries/cif_core.dic
dictionary named 'cif_core.dic' version 2.4.2 last updated on
2011-04-26.

Automatic conversion script
Id: cif_fix_values 6909 2019-04-08 15:41:33Z antanas 
;
_cod_database_code 4349566
_shelx_space_group_comment
;
The symmetry employed for this shelxl refinement is uniquely defined
by the following loop, which should always be used as a source of
symmetry information in preference to the above space-group names.
They are only intended as comments.
;
_diffrn_number_total 10728
_olex2_refinement_description
;
1. Fixed Uiso
 At 1.2 times of:
  All C(H) groups, All C(H,H) groups
 At 1.5 times of:
  All C(H,H,H) groups
2.a Secondary CH2 refined with riding coordinates:
 C4(H4A,H4B), C12(H12A,H12B), C19(H19A,H19B), C27(H27A,H27B)
2.b Aromatic/amide H refined with riding coordinates:
 C7(H7), C8(H8), C9(H9), C22(H22), C23(H23), C24(H24)
2.c Idealised Me refined as rotating group:
 C1(H1A,H1B,H1C), C2(H2A,H2B,H2C), C14(H14A,H14B,H14C), C15(H15A,H15B,H15C),
 C16(H16A,H16B,H16C), C17(H17A,H17B,H17C), C29(H29A,H29B,H29C), C30(H30A,H30B,
 H30C), C32(H32A,H32B,H32C)
;
_shelx_shelxl_version_number 2014/7
_olex2_submission_special_instructions 'No special instructions were received'
_solvent_exptl_crystal_recrystallization_method acetonitrile/ether

loop_
_space_group_symop_operation_xyz
'x, y, z'
'-x+1/2, -y, z+1/2'
'x+1/2, -y+1/2, -z'
'-x, y+1/2, -z+1/2'
'-x, -y, -z'
'x-1/2, y, -z-1/2'
'-x-1/2, y-1/2, z'
'x, -y-1/2, z-1/2'

loop_
_atom_site_label
_atom_site_type_symbol
_atom_site_fract_x
_atom_site_fract_y
_atom_site_fract_z
_atom_site_U_iso_or_equiv
_atom_site_adp_type
_atom_site_occupancy
_atom_site_site_symmetry_order
_atom_site_calc_flag
_atom_site_refinement_flags_posn
Fe1 Fe 0.27432(2) 0.21453(2) 0.38425(2) 0.02035(9) Uani 1 1 d .
O1 O 0.16552(10) 0.38134(9) 0.48272(7) 0.0275(4) Uani 1 1 d .
O2 O 0.20650(11) 0.22035(9) 0.20653(7) 0.0304(4) Uani 1 1 d .
O3 O 0.17475(11) 0.03261(9) 0.46392(9) 0.0349(4) Uani 1 1 d .
O4 O 0.51913(10) 0.23845(11) 0.42163(8) 0.0374(4) Uani 1 1 d .
N1 N 0.24247(11) 0.28791(10) 0.45880(8) 0.0219(4) Uani 1 1 d .
N2 N 0.20288(11) 0.29539(10) 0.34804(8) 0.0215(4) Uani 1 1 d .
N3 N 0.26371(11) 0.18821(11) 0.29109(8) 0.0237(4) Uani 1 1 d .
N4 N 0.18711(11) 0.13515(10) 0.41453(8) 0.0233(4) Uani 1 1 d .
N5 N 0.34021(10) 0.14184(10) 0.43441(8) 0.0207(4) Uani 1 1 d .
N6 N 0.39844(11) 0.25269(11) 0.38104(8) 0.0255(4) Uani 1 1 d .
C1 C 0.33920(15) 0.31818(18) 0.53462(12) 0.0421(7) Uani 1 1 d .
H1A H 0.3750 0.2815 0.5203 0.063 Uiso 1 1 calc GR
H1B H 0.3472 0.3246 0.5765 0.063 Uiso 1 1 calc GR
H1C H 0.3502 0.3625 0.5144 0.063 Uiso 1 1 calc GR
C2 C 0.23388(19) 0.22762(14) 0.55421(11) 0.0374(6) Uani 1 1 d .
H2A H 0.1819 0.2111 0.5413 0.056 Uiso 1 1 calc GR
H2B H 0.2329 0.2356 0.5963 0.056 Uiso 1 1 calc GR
H2C H 0.2739 0.1920 0.5450 0.056 Uiso 1 1 calc GR
C3 C 0.25404(14) 0.29621(12) 0.52325(9) 0.0232(4) Uani 1 1 d .
C4 C 0.19509(16) 0.35521(14) 0.53893(10) 0.0299(5) Uani 1 1 d .
H4A H 0.1512 0.3365 0.5628 0.036 Uiso 1 1 calc R
H4B H 0.2218 0.3933 0.5608 0.036 Uiso 1 1 calc R
C5 C 0.19541(13) 0.33731(12) 0.44287(10) 0.0218(4) Uani 1 1 d .
C6 C 0.17306(13) 0.34701(12) 0.38140(10) 0.0224(4) Uani 1 1 d .
C7 C 0.12744(14) 0.40104(13) 0.35888(10) 0.0265(5) Uani 1 1 d .
H7 H 0.1065 0.4367 0.3834 0.032 Uiso 1 1 calc R
C8 C 0.11298(14) 0.40162(13) 0.29906(11) 0.0276(5) Uani 1 1 d .
H8 H 0.0825 0.4384 0.2822 0.033 Uiso 1 1 calc R
C9 C 0.14338(13) 0.34813(13) 0.26448(10) 0.0257(5) Uani 1 1 d .
H9 H 0.1343 0.3477 0.2237 0.031 Uiso 1 1 calc R
C10 C 0.18746(13) 0.29519(12) 0.29090(9) 0.0219(4) Uani 1 1 d .
C11 C 0.22182(13) 0.23229(12) 0.26263(9) 0.0225(4) Uani 1 1 d .
C12 C 0.23493(17) 0.14790(15) 0.19666(12) 0.0354(6) Uani 1 1 d .
H12A H 0.2643 0.1446 0.1595 0.042 Uiso 1 1 calc R
H12B H 0.1902 0.1143 0.1957 0.042 Uiso 1 1 calc R
C13 C 0.28970(14) 0.13249(13) 0.24856(10) 0.0269(5) Uani 1 1 d .
C14 C 0.37560(16) 0.14500(17) 0.23253(14) 0.0427(7) Uani 1 1 d .
H14A H 0.3810 0.1914 0.2143 0.064 Uiso 1 1 calc GR
H14B H 0.3931 0.1085 0.2053 0.064 Uiso 1 1 calc GR
H14C H 0.4082 0.1432 0.2677 0.064 Uiso 1 1 calc GR
C15 C 0.2776(2) 0.05951(15) 0.27357(13) 0.0419(7) Uani 1 1 d .
H15A H 0.3099 0.0541 0.3087 0.063 Uiso 1 1 calc GR
H15B H 0.2934 0.0241 0.2448 0.063 Uiso 1 1 calc GR
H15C H 0.2218 0.0530 0.2835 0.063 Uiso 1 1 calc GR
C16 C 0.05232(19) 0.1796(2) 0.4303(2) 0.0721(13) Uani 1 1 d .
H16A H 0.0671 0.1917 0.4702 0.108 Uiso 1 1 calc GR
H16B H -0.0039 0.1673 0.4289 0.108 Uiso 1 1 calc GR
H16C H 0.0622 0.2200 0.4048 0.108 Uiso 1 1 calc GR
C17 C 0.0805(2) 0.0968(3) 0.34802(14) 0.0699(13) Uani 1 1 d .
H17A H 0.0901 0.1368 0.3220 0.105 Uiso 1 1 calc GR
H17B H 0.0246 0.0833 0.3459 0.105 Uiso 1 1 calc GR
H17C H 0.1135 0.0569 0.3361 0.105 Uiso 1 1 calc GR
C18 C 0.10092(13) 0.11764(14) 0.41006(11) 0.0300(5) Uani 1 1 d .
C19 C 0.09315(17) 0.05465(18) 0.45163(15) 0.0464(7) Uani 1 1 d .
H19A H 0.0658 0.0687 0.4879 0.056 Uiso 1 1 calc R
H19B H 0.0631 0.0159 0.4331 0.056 Uiso 1 1 calc R
C20 C 0.21914(13) 0.08604(12) 0.44478(10) 0.0236(4) Uani 1 1 d .
C21 C 0.30346(13) 0.08848(12) 0.46100(10) 0.0232(4) Uani 1 1 d .
C22 C 0.34105(15) 0.04685(13) 0.50228(11) 0.0286(5) Uani 1 1 d .
H22 H 0.3137 0.0096 0.5212 0.034 Uiso 1 1 calc R
C23 C 0.41959(15) 0.06108(14) 0.51508(11) 0.0325(5) Uani 1 1 d .
H23 H 0.4469 0.0332 0.5429 0.039 Uiso 1 1 calc R
C24 C 0.45837(14) 0.11622(14) 0.48713(11) 0.0304(5) Uani 1 1 d .
H24 H 0.5122 0.1266 0.4953 0.037 Uiso 1 1 calc R
C25 C 0.41603(13) 0.15560(13) 0.44697(10) 0.0238(4) Uani 1 1 d .
C26 C 0.44418(13) 0.21749(13) 0.41460(10) 0.0265(5) Uani 1 1 d .
C27 C 0.53112(18) 0.29175(19) 0.37684(15) 0.0514(9) Uani 1 1 d .
H27A H 0.5613 0.2722 0.3437 0.062 Uiso 1 1 calc R
H27B H 0.5600 0.3329 0.3926 0.062 Uiso 1 1 calc R
C28 C 0.44625(15) 0.31294(14) 0.35782(11) 0.0313(5) Uani 1 1 d .
C29 C 0.4192(3) 0.37975(18) 0.3861(2) 0.0720(13) Uani 1 1 d .
H29A H 0.3646 0.3897 0.3744 0.108 Uiso 1 1 calc GR
H29B H 0.4534 0.4187 0.3738 0.108 Uiso 1 1 calc GR
H29C H 0.4218 0.3746 0.4284 0.108 Uiso 1 1 calc GR
C30 C 0.4404(2) 0.3158(2) 0.29249(13) 0.0536(9) Uani 1 1 d .
H30A H 0.4627 0.2727 0.2759 0.080 Uiso 1 1 calc GR
H30B H 0.4698 0.3567 0.2781 0.080 Uiso 1 1 calc GR
H30C H 0.3847 0.3200 0.2811 0.080 Uiso 1 1 calc GR
N7 N 0.4404(2) 0.1794(2) 0.63443(16) 0.0751(10) Uani 1 1 d .
C31 C 0.3899(2) 0.14424(19) 0.64939(14) 0.0473(7) Uani 1 1 d .
C32 C 0.32606(19) 0.09933(18) 0.66763(16) 0.0512(8) Uani 1 1 d .
H32A H 0.3151 0.0646 0.6372 0.077 Uiso 1 1 calc GR
H32B H 0.2787 0.1279 0.6746 0.077 Uiso 1 1 calc GR
H32C H 0.3409 0.0750 0.7036 0.077 Uiso 1 1 calc GR
F1 F 0.45839(11) 0.04484(11) 0.35893(10) 0.0595(6) Uani 1 1 d .
F2 F 0.54905(12) 0.02151(11) 0.28974(8) 0.0568(5) Uani 1 1 d .
F3 F 0.58897(12) 0.04752(10) 0.38129(8) 0.0514(5) Uani 1 1 d .
F4 F 0.53590(12) 0.13263(10) 0.32520(11) 0.0635(6) Uani 1 1 d .
B1 B 0.53324(18) 0.06149(17) 0.33823(14) 0.0337(6) Uani 1 1 d .
F5 F 0.65940(11) 0.41819(9) 0.41345(9) 0.0507(5) Uani 1 1 d .
F6 F 0.60396(13) 0.46166(11) 0.33195(8) 0.0605(5) Uani 1 1 d .
F7 F 0.57748(10) 0.51229(11) 0.41882(8) 0.0512(5) Uani 1 1 d .
F8 F 0.69856(11) 0.52418(10) 0.37891(9) 0.0545(5) Uani 1 1 d .
B2 B 0.63472(17) 0.47944(16) 0.38598(13) 0.0299(6) Uani 1 1 d .

loop_
_atom_site_aniso_label
_atom_site_aniso_U_11
_atom_site_aniso_U_22
_atom_site_aniso_U_33
_atom_site_aniso_U_23
_atom_site_aniso_U_13
_atom_site_aniso_U_12
Fe1 0.01790(15) 0.02281(17) 0.02034(15) 0.00131(12) -0.00093(11) 0.00192(12)
O1 0.0309(8) 0.0279(9) 0.0238(8) -0.0040(7) -0.0016(7) 0.0085(7)
O2 0.0380(9) 0.0327(10) 0.0207(8) -0.0033(7) -0.0070(7) 0.0078(7)
O3 0.0295(9) 0.0303(10) 0.0448(11) 0.0074(8) 0.0013(8) -0.0107(7)
O4 0.0206(8) 0.0530(12) 0.0385(10) 0.0145(9) -0.0067(7) -0.0115(8)
N1 0.0212(9) 0.0234(10) 0.0210(8) 0.0005(7) -0.0005(7) 0.0009(7)
N2 0.0209(8) 0.0230(9) 0.0206(8) 0.0009(7) -0.0020(7) 0.0016(7)
N3 0.0235(9) 0.0272(10) 0.0205(9) -0.0016(7) -0.0010(7) 0.0034(7)
N4 0.0173(8) 0.0272(10) 0.0254(9) -0.0016(8) 0.0002(7) -0.0032(7)
N5 0.0178(8) 0.0215(9) 0.0229(8) 0.0006(7) -0.0005(7) 0.0002(7)
N6 0.0209(9) 0.0292(11) 0.0264(9) 0.0054(8) 0.0007(7) -0.0044(8)
C1 0.0249(12) 0.068(2) 0.0335(13) -0.0155(14) -0.0029(10) -0.0032(12)
C2 0.0574(18) 0.0304(14) 0.0246(12) 0.0018(10) 0.0030(12) 0.0041(12)
C3 0.0238(10) 0.0249(11) 0.0208(10) -0.0025(8) -0.0011(8) 0.0016(8)
C4 0.0371(13) 0.0326(13) 0.0200(10) -0.0029(9) -0.0028(9) 0.0090(10)
C5 0.0207(10) 0.0214(11) 0.0233(10) -0.0024(8) 0.0007(8) 0.0008(8)
C6 0.0201(10) 0.0231(11) 0.0239(10) 0.0001(8) -0.0005(8) 0.0015(8)
C7 0.0262(11) 0.0241(12) 0.0292(12) -0.0006(9) -0.0023(9) 0.0032(9)
C8 0.0249(11) 0.0262(12) 0.0318(12) 0.0050(9) -0.0059(9) 0.0032(9)
C9 0.0244(11) 0.0279(12) 0.0249(11) 0.0025(9) -0.0055(9) -0.0001(9)
C10 0.0190(9) 0.0241(11) 0.0227(10) 0.0015(8) -0.0030(8) 0.0006(8)
C11 0.0214(10) 0.0269(11) 0.0193(10) 0.0004(8) -0.0010(8) -0.0001(8)
C12 0.0397(14) 0.0340(14) 0.0323(13) -0.0105(11) -0.0079(11) 0.0111(11)
C13 0.0278(11) 0.0293(12) 0.0236(10) -0.0042(9) 0.0014(9) 0.0035(9)
C14 0.0305(13) 0.0516(18) 0.0460(16) -0.0143(14) 0.0075(12) 0.0034(12)
C15 0.0567(18) 0.0308(14) 0.0381(14) -0.0007(12) 0.0091(13) 0.0093(13)
C16 0.0247(14) 0.058(2) 0.134(4) -0.016(2) 0.0161(19) 0.0013(14)
C17 0.0383(17) 0.136(4) 0.0351(16) 0.007(2) -0.0088(13) -0.037(2)
C18 0.0168(10) 0.0385(14) 0.0345(12) -0.0013(11) 0.0017(9) -0.0067(9)
C19 0.0281(13) 0.0560(19) 0.0551(18) 0.0102(15) -0.0047(13) -0.0135(13)
C20 0.0235(10) 0.0223(11) 0.0249(10) -0.0024(9) 0.0033(8) -0.0043(8)
C21 0.0239(10) 0.0216(11) 0.0243(10) -0.0014(8) 0.0025(8) 0.0000(8)
C22 0.0331(12) 0.0227(12) 0.0299(12) 0.0032(9) 0.0021(10) 0.0035(9)
C23 0.0319(12) 0.0351(14) 0.0305(12) 0.0064(10) -0.0040(10) 0.0097(10)
C24 0.0223(11) 0.0389(14) 0.0301(12) 0.0030(10) -0.0032(9) 0.0062(10)
C25 0.0178(9) 0.0298(12) 0.0238(10) 0.0002(9) 0.0000(8) 0.0023(8)
C26 0.0179(10) 0.0355(13) 0.0260(11) 0.0016(10) -0.0005(8) -0.0053(9)
C27 0.0330(15) 0.063(2) 0.059(2) 0.0289(17) -0.0088(13) -0.0189(14)
C28 0.0260(11) 0.0361(14) 0.0319(12) 0.0078(10) 0.0002(10) -0.0094(10)
C29 0.078(3) 0.0338(18) 0.104(3) -0.0025(19) 0.044(2) -0.0133(17)
C30 0.0456(17) 0.076(2) 0.0389(16) 0.0219(16) -0.0064(13) -0.0266(17)
N7 0.080(3) 0.079(2) 0.066(2) 0.0101(19) -0.0100(19) -0.019(2)
C31 0.0514(18) 0.0516(19) 0.0391(15) -0.0033(14) -0.0121(14) 0.0059(15)
C32 0.0422(17) 0.0519(19) 0.059(2) -0.0083(16) -0.0054(15) 0.0034(14)
F1 0.0422(10) 0.0598(12) 0.0765(14) -0.0210(11) 0.0183(10) -0.0208(9)
F2 0.0609(12) 0.0700(13) 0.0394(10) -0.0082(9) 0.0018(9) 0.0071(10)
F3 0.0569(11) 0.0505(11) 0.0470(10) 0.0064(8) -0.0188(9) -0.0066(9)
F4 0.0531(12) 0.0356(10) 0.1018(17) 0.0176(10) -0.0201(11) -0.0076(8)
B1 0.0300(14) 0.0317(15) 0.0394(16) 0.0019(12) -0.0026(12) -0.0041(11)
F5 0.0556(11) 0.0332(9) 0.0633(12) 0.0083(8) 0.0021(9) 0.0052(8)
F6 0.0781(14) 0.0676(13) 0.0357(9) -0.0105(9) -0.0060(9) -0.0119(11)
F7 0.0368(9) 0.0689(13) 0.0479(10) -0.0043(9) 0.0078(8) 0.0188(9)
F8 0.0464(10) 0.0408(10) 0.0764(14) -0.0009(9) 0.0117(9) -0.0163(8)
B2 0.0290(13) 0.0284(14) 0.0324(14) -0.0010(11) 0.0040(11) -0.0021(11)

loop_
_atom_type_symbol
_atom_type_description
_atom_type_scat_dispersion_real
_atom_type_scat_dispersion_imag
_atom_type_scat_source
C C 0.0033 0.0016 'International Tables Vol C Tables 4.2.6.8 and 6.1.1.4'
H H 0.0000 0.0000 'International Tables Vol C Tables 4.2.6.8 and 6.1.1.4'
B B 0.0013 0.0007 'International Tables Vol C Tables 4.2.6.8 and 6.1.1.4'
N N 0.0061 0.0033 'International Tables Vol C Tables 4.2.6.8 and 6.1.1.4'
O O 0.0106 0.0060 'International Tables Vol C Tables 4.2.6.8 and 6.1.1.4'
F F 0.0171 0.0103 'International Tables Vol C Tables 4.2.6.8 and 6.1.1.4'
Fe Fe 0.3463 0.8444 'International Tables Vol C Tables 4.2.6.8 and 6.1.1.4'

loop_
_geom_angle_atom_site_label_1
_geom_angle_atom_site_label_2
_geom_angle_atom_site_label_3
_geom_angle
N2 Fe1 N1 73.64(7)
N2 Fe1 N3 74.72(7)
N2 Fe1 N4 103.61(7)
N2 Fe1 N6 106.80(8)
N3 Fe1 N1 148.36(7)
N3 Fe1 N4 95.57(7)
N3 Fe1 N6 96.80(7)
N4 Fe1 N1 91.24(7)
N4 Fe1 N6 149.23(7)
N5 Fe1 N1 96.48(7)
N5 Fe1 N2 170.03(7)
N5 Fe1 N3 115.13(7)
N5 Fe1 N4 74.72(7)
N5 Fe1 N6 74.51(7)
N6 Fe1 N1 92.82(7)
C5 O1 C4 105.22(17)
C11 O2 C12 104.11(18)
C20 O3 C19 104.4(2)
C26 O4 C27 104.63(19)
C3 N1 Fe1 140.97(14)
C5 N1 Fe1 112.27(15)
C5 N1 C3 106.60(18)
C6 N2 Fe1 121.12(15)
C10 N2 Fe1 119.56(15)
C10 N2 C6 119.31(19)
C11 N3 Fe1 113.24(15)
C11 N3 C13 106.79(18)
C13 N3 Fe1 139.96(15)
C18 N4 Fe1 140.81(16)
C20 N4 Fe1 112.49(15)
C20 N4 C18 106.67(19)
C21 N5 Fe1 119.91(15)
C21 N5 C25 119.6(2)
C25 N5 Fe1 119.64(15)
C26 N6 Fe1 112.37(15)
C26 N6 C28 106.67(19)
C28 N6 Fe1 140.38(16)
N1 C3 C1 108.73(19)
N1 C3 C2 110.03(19)
N1 C3 C4 102.85(17)
C1 C3 C2 111.5(2)
C1 C3 C4 111.9(2)
C2 C3 C4 111.5(2)
O1 C4 C3 105.00(17)
O1 C5 C6 118.77(19)
N1 C5 O1 119.6(2)
N1 C5 C6 121.6(2)
N2 C6 C5 111.13(19)
N2 C6 C7 122.4(2)
C7 C6 C5 126.4(2)
C6 C7 C8 118.2(2)
C9 C8 C7 119.6(2)
C8 C9 C10 118.5(2)
N2 C10 C9 122.1(2)
N2 C10 C11 110.93(19)
C9 C10 C11 127.0(2)
O2 C11 C10 119.06(19)
N3 C11 O2 119.5(2)
N3 C11 C10 121.4(2)
O2 C12 C13 104.72(19)
N3 C13 C12 101.24(18)
N3 C13 C14 109.1(2)
N3 C13 C15 110.9(2)
C14 C13 C12 111.0(2)
C15 C13 C12 112.8(2)
C15 C13 C14 111.4(2)
N4 C18 C16 109.7(2)
N4 C18 C17 110.1(2)
N4 C18 C19 102.3(2)
C16 C18 C17 111.6(3)
C16 C18 C19 111.6(3)
C17 C18 C19 111.3(3)
O3 C19 C18 105.1(2)
O3 C20 C21 118.9(2)
N4 C20 O3 119.5(2)
N4 C20 C21 121.5(2)
N5 C21 C20 110.97(19)
N5 C21 C22 122.1(2)
C22 C21 C20 126.7(2)
C23 C22 C21 118.2(2)
C22 C23 C24 120.0(2)
C25 C24 C23 118.0(2)
N5 C25 C24 122.2(2)
N5 C25 C26 110.88(19)
C24 C25 C26 126.9(2)
O4 C26 C25 118.9(2)
N6 C26 O4 119.3(2)
N6 C26 C25 121.8(2)
O4 C27 C28 104.5(2)
N6 C28 C27 101.6(2)
N6 C28 C30 110.3(2)
C29 C28 N6 109.1(2)
C29 C28 C27 112.3(3)
C29 C28 C30 112.4(3)
C30 C28 C27 110.6(3)
N7 C31 C32 179.3(4)
F1 B1 F3 109.2(3)
F2 B1 F1 109.2(2)
F2 B1 F3 109.9(2)
F2 B1 F4 110.9(3)
F4 B1 F1 109.0(3)
F4 B1 F3 108.5(2)
F5 B2 F6 108.5(2)
F7 B2 F5 109.9(2)
F7 B2 F6 109.7(2)
F7 B2 F8 109.6(2)
F8 B2 F5 109.4(2)
F8 B2 F6 109.7(2)

loop_
_geom_bond_atom_site_label_1
_geom_bond_atom_site_label_2
_geom_bond_distance
Fe1 N1 2.2743(19)
Fe1 N2 2.1239(19)
Fe1 N3 2.2080(19)
Fe1 N4 2.2209(19)
Fe1 N5 2.1163(18)
Fe1 N6 2.2226(19)
O1 C4 1.473(3)
O1 C5 1.340(3)
O2 C11 1.336(3)
O2 C12 1.475(3)
O3 C19 1.470(3)
O3 C20 1.336(3)
O4 C26 1.339(3)
O4 C27 1.459(3)
N1 C3 1.504(3)
N1 C5 1.283(3)
N2 C6 1.343(3)
N2 C10 1.340(3)
N3 C11 1.277(3)
N3 C13 1.507(3)
N4 C18 1.499(3)
N4 C20 1.283(3)
N5 C21 1.337(3)
N5 C25 1.340(3)
N6 C26 1.281(3)
N6 C28 1.499(3)
C1 C3 1.522(3)
C2 C3 1.523(3)
C3 C4 1.542(3)
C5 C6 1.476(3)
C6 C7 1.384(3)
C7 C8 1.398(3)
C8 C9 1.389(3)
C9 C10 1.391(3)
C10 C11 1.479(3)
C12 C13 1.539(3)
C13 C14 1.518(4)
C13 C15 1.514(4)
C16 C18 1.508(4)
C17 C18 1.521(4)
C18 C19 1.537(4)
C20 C21 1.475(3)
C21 C22 1.390(3)
C22 C23 1.388(4)
C23 C24 1.393(4)
C24 C25 1.388(3)
C25 C26 1.470(3)
C27 C28 1.554(4)
C28 C29 1.497(4)
C28 C30 1.507(4)
N7 C31 1.136(5)
C31 C32 1.439(5)
F1 B1 1.389(3)
F2 B1 1.376(4)
F3 B1 1.393(3)
F4 B1 1.384(4)
F5 B2 1.388(3)
F6 B2 1.389(3)
F7 B2 1.377(3)
F8 B2 1.384(3)
